data_4309785
loop_
_publ_author_name
'Aiko Sakamoto'
'Akira Hirooka'
'Kosuke Namiki'
'Masato Kurihara'
'Masaki Murata'
'Manabu Sugimoto'
'Hiroshi Nishihara'

_publ_contact_author_address
;
Department of Chemistry
University of Tokyo
Bunkyo-ku Hongo 7-3-1
Tokyo, Japan
;
_publ_section_title
;
Photon-, Electron-, and Proton-Induced Isomerization Behavior of
Ferrocenylazobenzenes
;
_journal_name_full 'Inorganic Chemistry'
_journal_page_first 7547
_journal_page_last 7558
_journal_paper_doi 10.1021/ic051184r
_journal_volume 44
_journal_year 2005
_chemical_formula_moiety 'C22 H18 Fe N2'
_chemical_formula_sum 'C22 H18 Fe N2'
_chemical_formula_weight 366.23
_space_group_IT_number 14
_symmetry_cell_setting monoclinic
_symmetry_space_group_name_Hall '-P 2ybc'
_symmetry_space_group_name_H-M 'P 1 21/c 1'
_audit_conform_dict_location ftp://ftp.iucr.org/pub/cif_core.dic
_audit_conform_dict_name cif_core.dic
_audit_conform_dict_version 2.3
_audit_creation_date 2005-03-17
_audit_creation_method 'WinGX routine CIF_UPDATE'
_cell_angle_alpha 90
_cell_angle_beta 96.805(12)
_cell_angle_gamma 90
_cell_formula_units_Z 4
_cell_length_a 11.157(11)
_cell_length_b 7.528(7)
_cell_length_c 20.34(2)
_cell_measurement_reflns_used 4637
_cell_measurement_temperature 113(2)
_cell_measurement_theta_max 27.5
_cell_measurement_theta_min 3
_cell_volume 1696(3)
_computing_cell_refinement CrystalClear
_computing_data_collection CrystalClear
_computing_data_reduction CrystalStructure
_computing_structure_refinement 'SHELXL-97 (Sheldrick, 1997)'
_computing_structure_solution SIR97
_diffrn_measured_fraction_theta_full 0.99
_diffrn_measured_fraction_theta_max 0.99
_diffrn_measurement_device_type 'Rigaku Mercury'
_diffrn_measurement_method \w
_diffrn_radiation_type MoK\a
_diffrn_radiation_wavelength 0.7107
_diffrn_reflns_av_R_equivalents 0.0499
_diffrn_reflns_limit_h_max 14
_diffrn_reflns_limit_h_min -11
_diffrn_reflns_limit_k_max 9
_diffrn_reflns_limit_k_min -9
_diffrn_reflns_limit_l_max 24
_diffrn_reflns_limit_l_min -26
_diffrn_reflns_number 12895
_diffrn_reflns_theta_full 27.48
_diffrn_reflns_theta_max 27.48
_diffrn_reflns_theta_min 3.36
_exptl_absorpt_coefficient_mu 0.895
_exptl_absorpt_correction_T_max 0.836
_exptl_absorpt_correction_T_min 0.525
_exptl_absorpt_correction_type multi-scan
_exptl_absorpt_process_details 'Jacobson, R. (1998) Private communication'
_exptl_crystal_colour orange
_exptl_crystal_density_diffrn 1.434
_exptl_crystal_density_method 'not measured'
_exptl_crystal_description prism
_exptl_crystal_F_000 760
_exptl_crystal_size_max 0.2
_exptl_crystal_size_mid 0.2
_exptl_crystal_size_min 0.2
_refine_diff_density_max 0.372
_refine_diff_density_min -0.343
_refine_ls_extinction_method none
_refine_ls_goodness_of_fit_ref 1.115
_refine_ls_hydrogen_treatment noref
_refine_ls_matrix_type full
_refine_ls_number_parameters 226
_refine_ls_number_reflns 3863
_refine_ls_number_restraints 0
_refine_ls_restrained_S_all 1.115
_refine_ls_R_factor_gt 0.0473
_refine_ls_shift/su_max 0.001
_refine_ls_structure_factor_coef Fsqd
_refine_ls_weighting_details 'calc w=1/[\s^2^(Fo^2^)+(0.0102P)^2^+2.3667P] where P=(Fo^2^+2Fc^2^)/3'
_refine_ls_weighting_scheme calc
_refine_ls_wR_factor_ref 0.0904
_reflns_number_gt 3465
_reflns_number_total 3863
_reflns_threshold_expression >2sigma(I)
_cod_data_source_file ic051184rsi20050715_122442.cif
_cod_data_source_block 3fcab
_cod_database_code 4309785

loop_
_symmetry_equiv_pos_as_xyz
'x, y, z'
'-x, y+1/2, -z+1/2'
'-x, -y, -z'
'x, -y-1/2, z-1/2'

loop_
_atom_site_label
_atom_site_type_symbol
_atom_site_fract_x
_atom_site_fract_y
_atom_site_fract_z
_atom_site_U_iso_or_equiv
_atom_site_adp_type
_atom_site_occupancy
_atom_site_calc_flag
_atom_site_refinement_flags
_atom_site_disorder_group
_atom_site_disorder_assembly
Fe1 Fe 0.30508(3) 0.85077(4) 0.597131(16) 0.01419(10) Uani 1 d . . .
N1 N 0.21244(17) 0.4071(3) 0.85840(9) 0.0173(4) Uani 1 d . . .
N2 N 0.16672(17) 0.2898(3) 0.81916(10) 0.0181(4) Uani 1 d . . .
C1 C 0.1762(3) 0.9759(4) 0.64290(13) 0.0333(7) Uani 1 d . . .
H1 H 0.1526 0.9449 0.6837 0.04 Uiso 1 calc R . .
C2 C 0.1247(2) 0.9110(3) 0.58090(14) 0.0268(6) Uani 1 d . . .
H2 H 0.0618 0.8296 0.5737 0.032 Uiso 1 calc R . .
C3 C 0.1859(2) 0.9920(3) 0.53166(12) 0.0234(5) Uani 1 d . . .
H3 H 0.17 0.9737 0.4862 0.028 Uiso 1 calc R . .
C4 C 0.2756(3) 1.1057(3) 0.56363(14) 0.0301(6) Uani 1 d . . .
H4 H 0.3291 1.1749 0.543 0.036 Uiso 1 calc R . .
C5 C 0.2694(3) 1.0955(4) 0.63271(15) 0.0359(7) Uani 1 d . . .
H5 H 0.3181 1.1568 0.6654 0.043 Uiso 1 calc R . .
C6 C 0.38484(19) 0.6807(3) 0.66684(11) 0.0154(4) Uani 1 d . . .
C7 C 0.3219(2) 0.5829(3) 0.61299(11) 0.0170(5) Uani 1 d . . .
H7 H 0.2592 0.503 0.6159 0.02 Uiso 1 calc R . .
C8 C 0.3722(2) 0.6295(3) 0.55403(11) 0.0191(5) Uani 1 d . . .
H8 H 0.3479 0.5853 0.5119 0.023 Uiso 1 calc R . .
C9 C 0.4656(2) 0.7550(3) 0.57085(12) 0.0226(5) Uani 1 d . . .
H9 H 0.5133 0.8073 0.5417 0.027 Uiso 1 calc R . .
C10 C 0.4735(2) 0.7870(3) 0.64025(12) 0.0201(5) Uani 1 d . . .
H10 H 0.5273 0.864 0.6642 0.024 Uiso 1 calc R . .
C11 C 0.35983(19) 0.6822(3) 0.73656(11) 0.0143(4) Uani 1 d . . .
C12 C 0.4048(2) 0.8186(3) 0.77960(12) 0.0208(5) Uani 1 d . . .
H12 H 0.4496 0.9098 0.7637 0.025 Uiso 1 calc R . .
C13 C 0.3837(2) 0.8199(3) 0.84547(12) 0.0236(5) Uani 1 d . . .
H13 H 0.414 0.9117 0.8732 0.028 Uiso 1 calc R . .
C14 C 0.3171(2) 0.6837(3) 0.87000(12) 0.0206(5) Uani 1 d . . .
H14 H 0.3031 0.6836 0.9142 0.025 Uiso 1 calc R . .
C15 C 0.27191(19) 0.5479(3) 0.82788(11) 0.0146(4) Uani 1 d . . .
C16 C 0.29233(19) 0.5471(3) 0.76123(11) 0.0144(4) Uani 1 d . . .
H16 H 0.2608 0.4563 0.7334 0.017 Uiso 1 calc R . .
C17 C 0.11686(19) 0.1432(3) 0.85139(11) 0.0158(4) Uani 1 d . . .
C18 C 0.1486(2) 0.1027(3) 0.91835(11) 0.0170(5) Uani 1 d . . .
H18 H 0.2031 0.1738 0.9446 0.02 Uiso 1 calc R . .
C19 C 0.0978(2) -0.0448(3) 0.94514(12) 0.0202(5) Uani 1 d . . .
H19 H 0.1181 -0.072 0.9897 0.024 Uiso 1 calc R . .
C20 C 0.0171(2) -0.1520(3) 0.90609(12) 0.0207(5) Uani 1 d . . .
H20 H -0.0166 -0.2505 0.9245 0.025 Uiso 1 calc R . .
C21 C -0.0136(2) -0.1127(3) 0.83958(12) 0.0210(5) Uani 1 d . . .
H21 H -0.0677 -0.1848 0.8134 0.025 Uiso 1 calc R . .
C22 C 0.0367(2) 0.0345(3) 0.81218(12) 0.0193(5) Uani 1 d . . .
H22 H 0.0168 0.0605 0.7675 0.023 Uiso 1 calc R . .

loop_
_atom_site_aniso_label
_atom_site_aniso_U_11
_atom_site_aniso_U_22
_atom_site_aniso_U_33
_atom_site_aniso_U_23
_atom_site_aniso_U_13
_atom_site_aniso_U_12
Fe1 0.01588(16) 0.01301(16) 0.01426(16) 0.00118(13) 0.00413(11) 0.00187(13)
N1 0.0169(9) 0.0175(10) 0.0178(10) -0.0003(8) 0.0035(8) -0.0008(8)
N2 0.0175(10) 0.0197(10) 0.0169(10) 0.0017(8) 0.0009(8) -0.0026(8)
C1 0.0459(17) 0.0345(15) 0.0224(13) 0.0089(11) 0.0166(12) 0.0272(13)
C2 0.0204(12) 0.0229(13) 0.0385(15) 0.0061(11) 0.0096(11) 0.0098(10)
C3 0.0267(13) 0.0253(13) 0.0180(12) 0.0028(10) 0.0024(10) 0.0135(10)
C4 0.0330(14) 0.0171(13) 0.0409(16) 0.0105(11) 0.0070(12) 0.0051(10)
C5 0.0498(18) 0.0215(14) 0.0325(15) -0.0092(12) -0.0113(13) 0.0164(13)
C6 0.0142(10) 0.0146(11) 0.0174(11) 0.0021(8) 0.0021(8) 0.0022(8)
C7 0.0188(11) 0.0134(10) 0.0189(12) 0.0001(9) 0.0026(9) 0.0017(9)
C8 0.0218(11) 0.0194(12) 0.0163(11) -0.0009(9) 0.0036(9) 0.0068(9)
C9 0.0188(12) 0.0278(13) 0.0229(13) 0.0039(10) 0.0101(10) 0.0037(10)
C10 0.0133(11) 0.0260(12) 0.0216(12) -0.0002(10) 0.0041(9) -0.0016(9)
C11 0.0118(10) 0.0155(11) 0.0152(11) 0.0018(8) 0.0000(8) 0.0028(8)
C12 0.0201(11) 0.0200(12) 0.0226(12) 0.0003(10) 0.0033(9) -0.0068(9)
C13 0.0289(13) 0.0219(13) 0.0205(12) -0.0066(10) 0.0049(10) -0.0088(10)
C14 0.0202(11) 0.0240(13) 0.0177(11) -0.0024(9) 0.0037(9) -0.0016(9)
C15 0.0111(10) 0.0166(11) 0.0161(11) 0.0019(9) 0.0019(8) 0.0009(8)
C16 0.0114(10) 0.0169(11) 0.0141(11) -0.0005(8) -0.0013(8) -0.0001(8)
C17 0.0149(10) 0.0182(11) 0.0146(10) -0.0001(9) 0.0031(8) -0.0010(9)
C18 0.0161(10) 0.0196(11) 0.0148(11) -0.0015(9) -0.0005(9) -0.0018(9)
C19 0.0206(12) 0.0240(12) 0.0158(11) 0.0042(9) 0.0017(9) 0.0018(10)
C20 0.0189(11) 0.0204(11) 0.0231(12) 0.0034(10) 0.0038(9) -0.0037(9)
C21 0.0156(11) 0.0232(13) 0.0234(12) -0.0029(10) -0.0004(9) -0.0042(9)
C22 0.0182(11) 0.0244(12) 0.0146(11) 0.0004(9) -0.0003(9) -0.0017(9)

loop_
_atom_type_symbol
_atom_type_description
_atom_type_scat_dispersion_real
_atom_type_scat_dispersion_imag
_atom_type_scat_source
C C 0.0033 0.0016 'International Tables Vol C Tables 4.2.6.8 and 6.1.1.4'
H H 0 0 'International Tables Vol C Tables 4.2.6.8 and 6.1.1.4'
Fe Fe 0.3463 0.8444 'International Tables Vol C Tables 4.2.6.8 and 6.1.1.4'
N N 0.0061 0.0033 'International Tables Vol C Tables 4.2.6.8 and 6.1.1.4'

loop_
_geom_angle_atom_site_label_1
_geom_angle_atom_site_label_2
_geom_angle_atom_site_label_3
_geom_angle
_geom_angle_site_symmetry_1
_geom_angle_site_symmetry_3
_geom_angle_publ_flag
C1 Fe1 C10 125.36(12) . . ?
C1 Fe1 C6 104.29(11) . . ?
C10 Fe1 C6 41.07(9) . . ?
C1 Fe1 C5 40.52(13) . . ?
C10 Fe1 C5 105.65(12) . . ?
C6 Fe1 C5 114.17(12) . . ?
C1 Fe1 C7 116.14(11) . . ?
C10 Fe1 C7 68.70(10) . . ?
C6 Fe1 C7 41.08(9) . . ?
C5 Fe1 C7 148.59(12) . . ?
C1 Fe1 C4 67.94(12) . . ?
C10 Fe1 C4 117.90(11) . . ?
C6 Fe1 C4 149.34(11) . . ?
C5 Fe1 C4 40.58(13) . . ?
C7 Fe1 C4 169.29(11) . . ?
C1 Fe1 C2 40.37(12) . . ?
C10 Fe1 C2 163.73(10) . . ?
C6 Fe1 C2 126.21(10) . . ?
C5 Fe1 C2 68.16(12) . . ?
C7 Fe1 C2 108.23(10) . . ?
C4 Fe1 C2 67.91(11) . . ?
C1 Fe1 C9 164.70(12) . . ?
C10 Fe1 C9 40.71(11) . . ?
C6 Fe1 C9 68.82(10) . . ?
C5 Fe1 C9 128.44(12) . . ?
C7 Fe1 C9 68.27(10) . . ?
C4 Fe1 C9 110.59(11) . . ?
C2 Fe1 C9 154.50(11) . . ?
C1 Fe1 C3 67.69(12) . . ?
C10 Fe1 C3 153.11(10) . . ?
C6 Fe1 C3 165.81(10) . . ?
C5 Fe1 C3 67.96(12) . . ?
C7 Fe1 C3 130.52(10) . . ?
C4 Fe1 C3 40.25(11) . . ?
C2 Fe1 C3 40.27(10) . . ?
C9 Fe1 C3 121.80(11) . . ?
C1 Fe1 C8 151.62(12) . . ?
C10 Fe1 C8 68.25(10) . . ?
C6 Fe1 C8 68.75(11) . . ?
C5 Fe1 C8 167.79(12) . . ?
C7 Fe1 C8 40.62(9) . . ?
C4 Fe1 C8 131.79(12) . . ?
C2 Fe1 C8 120.56(11) . . ?
C9 Fe1 C8 40.23(10) . . ?
C3 Fe1 C8 112.36(11) . . ?
N2 N1 C15 114.8(2) . . ?
N1 N2 C17 113.7(2) . . ?
C5 C1 C2 108.6(2) . . ?
C5 C1 Fe1 69.81(16) . . ?
C2 C1 Fe1 70.46(15) . . ?
C1 C2 C3 107.7(3) . . ?
C1 C2 Fe1 69.17(15) . . ?
C3 C2 Fe1 70.28(15) . . ?
C4 C3 C2 108.0(2) . . ?
C4 C3 Fe1 69.42(15) . . ?
C2 C3 Fe1 69.46(15) . . ?
C3 C4 C5 108.0(2) . . ?
C3 C4 Fe1 70.33(15) . . ?
C5 C4 Fe1 69.18(15) . . ?
C1 C5 C4 107.7(3) . . ?
C1 C5 Fe1 69.67(16) . . ?
C4 C5 Fe1 70.23(15) . . ?
C10 C6 C7 107.3(2) . . ?
C10 C6 C11 125.3(2) . . ?
C7 C6 C11 127.4(2) . . ?
C10 C6 Fe1 69.44(14) . . ?
C7 C6 Fe1 69.90(14) . . ?
C11 C6 Fe1 123.16(16) . . ?
C8 C7 C6 108.1(2) . . ?
C8 C7 Fe1 70.31(13) . . ?
C6 C7 Fe1 69.02(13) . . ?
C9 C8 C7 108.2(2) . . ?
C9 C8 Fe1 69.71(15) . . ?
C7 C8 Fe1 69.07(13) . . ?
C8 C9 C10 108.0(2) . . ?
C8 C9 Fe1 70.05(14) . . ?
C10 C9 Fe1 68.73(13) . . ?
C9 C10 C6 108.4(2) . . ?
C9 C10 Fe1 70.56(14) . . ?
C6 C10 Fe1 69.48(14) . . ?
C16 C11 C12 118.5(2) . . ?
C16 C11 C6 120.8(2) . . ?
C12 C11 C6 120.7(2) . . ?
C13 C12 C11 121.3(2) . . ?
C12 C13 C14 119.9(2) . . ?
C15 C14 C13 119.4(2) . . ?
C14 C15 C16 120.7(2) . . ?
C14 C15 N1 115.5(2) . . ?
C16 C15 N1 123.6(2) . . ?
C11 C16 C15 120.1(2) . . ?
C22 C17 C18 120.0(2) . . ?
C22 C17 N2 116.7(2) . . ?
C18 C17 N2 123.2(2) . . ?
C19 C18 C17 119.3(2) . . ?
C18 C19 C20 120.6(2) . . ?
C19 C20 C21 120.2(2) . . ?
C20 C21 C22 119.8(2) . . ?
C21 C22 C17 120.2(2) . . ?

loop_
_geom_bond_atom_site_label_1
_geom_bond_atom_site_label_2
_geom_bond_distance
_geom_bond_site_symmetry_2
_geom_bond_publ_flag
Fe1 C1 2.034(3) . ?
Fe1 C10 2.035(3) . ?
Fe1 C6 2.036(3) . ?
Fe1 C5 2.036(3) . ?
Fe1 C7 2.047(3) . ?
Fe1 C4 2.050(3) . ?
Fe1 C2 2.051(3) . ?
Fe1 C9 2.059(3) . ?
Fe1 C3 2.062(3) . ?
Fe1 C8 2.064(3) . ?
N1 N2 1.257(3) . ?
N1 C15 1.430(3) . ?
N2 C17 1.429(3) . ?
C1 C5 1.409(5) . ?
C1 C2 1.410(4) . ?
C2 C3 1.416(4) . ?
C3 C4 1.415(4) . ?
C4 C5 1.417(4) . ?
C6 C10 1.428(3) . ?
C6 C7 1.432(3) . ?
C6 C11 1.477(3) . ?
C7 C8 1.427(3) . ?
C8 C9 1.418(4) . ?
C9 C10 1.424(4) . ?
C11 C16 1.394(3) . ?
C11 C12 1.403(3) . ?
C12 C13 1.388(4) . ?
C13 C14 1.393(3) . ?
C14 C15 1.390(3) . ?
C15 C16 1.401(3) . ?
C17 C22 1.392(3) . ?
C17 C18 1.400(3) . ?
C18 C19 1.387(3) . ?
C19 C20 1.387(3) . ?
C20 C21 1.388(4) . ?
C21 C22 1.388(3) . ?
